data_1550640
loop_
_publ_author_name
'Valverde-Mu\~noz, Francisco Javier'
'Seredyuk, Maksym'
'Meneses-S\'anchez, Manuel'
'Mu\~noz, M. Carmen'
'Bartual-Murgui, Carlos'
'Real Cabezos, Jos\'e Antonio A'

_publ_section_title
;
 Discrimination between two memory channels by molecular alloying in a
 doubly bistable spin crossover material
;
_journal_name_full 'Chemical Science'
_journal_paper_doi 10.1039/C8SC05256E
_journal_year 2019
_chemical_formula_sum 'C30 H48 F12 Fe N10 P2'
_chemical_formula_weight 894.57
_space_group_crystal_system triclinic
_space_group_IT_number 2
_space_group_name_Hall '-P 1'
_space_group_name_H-M_alt 'P -1'
_symmetry_space_group_name_Hall '-P 1'
_symmetry_space_group_name_H-M 'P -1'
_atom_sites_solution_hydrogens geom
_audit_creation_method SHELXL-2014
_audit_update_record
;
2019-01-21 deposited with the CCDC.    2019-02-22 downloaded from the CCDC.
;
_cell_angle_alpha 91.779(3)
_cell_angle_beta 101.106(4)
_cell_angle_gamma 98.904(4)
_cell_formula_units_Z 2
_cell_length_a 9.3885(5)
_cell_length_b 10.2632(4)
_cell_length_c 22.2730(8)
_cell_measurement_reflns_used 4945
_cell_measurement_temperature 230(1)
_cell_measurement_theta_max 24.9750
_cell_measurement_theta_min 3.6890
_cell_volume 2076.46(16)
_computing_cell_refinement 'CrysAlisPro, Agilent Technologies'
_computing_data_collection 'CrysAlisPro, Agilent Technologies'
_computing_data_reduction 'CrysAlisPro, Agilent Technologies'
_computing_structure_refinement 'SHELXL-2014 (Sheldrick, 2014)'
_computing_structure_solution 'SHELXS-2014 (Sheldrick, 2014)'
_diffrn_ambient_temperature 230(1)
_diffrn_detector_area_resol_mean 16.0267
_diffrn_measured_fraction_theta_full 0.998
_diffrn_measured_fraction_theta_max 0.878
_diffrn_measurement_device_type 'SuperNova, Sapphire3'
_diffrn_measurement_method '\w scnsa'
_diffrn_radiation_type MoK\a
_diffrn_radiation_wavelength 0.71073
_diffrn_reflns_av_R_equivalents 0.0467
_diffrn_reflns_av_unetI/netI 0.0900
_diffrn_reflns_Laue_measured_fraction_full 0.998
_diffrn_reflns_Laue_measured_fraction_max 0.878
_diffrn_reflns_limit_h_max 13
_diffrn_reflns_limit_h_min -9
_diffrn_reflns_limit_k_max 14
_diffrn_reflns_limit_k_min -14
_diffrn_reflns_limit_l_max 28
_diffrn_reflns_limit_l_min -30
_diffrn_reflns_number 24340
_diffrn_reflns_point_group_measured_fraction_full 0.998
_diffrn_reflns_point_group_measured_fraction_max 0.878
_diffrn_reflns_theta_full 25.000
_diffrn_reflns_theta_max 29.962
_diffrn_reflns_theta_min 3.218
_exptl_absorpt_coefficient_mu 0.530
_exptl_absorpt_correction_T_max 1.00000
_exptl_absorpt_correction_T_min 0.59689
_exptl_absorpt_correction_type multi-scan
_exptl_absorpt_process_details 'Empirical absorption SCALE3 ABSPACK'
_exptl_crystal_colour red
_exptl_crystal_density_diffrn 1.431
_exptl_crystal_description prismatic
_exptl_crystal_F_000 924
_exptl_crystal_size_max 0.100
_exptl_crystal_size_mid 0.080
_exptl_crystal_size_min 0.050
_refine_diff_density_max 0.896
_refine_diff_density_min -0.537
_refine_diff_density_rms 0.071
_refine_ls_extinction_method none
_refine_ls_goodness_of_fit_ref 0.927
_refine_ls_hydrogen_treatment constr
_refine_ls_matrix_type full
_refine_ls_number_parameters 496
_refine_ls_number_reflns 10586
_refine_ls_number_restraints 0
_refine_ls_restrained_S_all 0.927
_refine_ls_R_factor_all 0.1461
_refine_ls_R_factor_gt 0.0806
_refine_ls_shift/su_max 0.010
_refine_ls_shift/su_mean 0.001
_refine_ls_structure_factor_coef Fsqd
_refine_ls_weighting_details 'w=1/[\s^2^(Fo^2^)+(0.1480P)^2^+2.3236P] where P=(Fo^2^+2Fc^2^)/3'
_refine_ls_weighting_scheme calc
_refine_ls_wR_factor_gt 0.2111
_refine_ls_wR_factor_ref 0.2772
_reflns_Friedel_coverage 0.000
_reflns_number_gt 5893
_reflns_number_total 10586
_reflns_threshold_expression 'I > 2\s(I)'
_cod_data_source_file c8sc05256e2.cif
_cod_data_source_block shelx
_cod_database_code 1550640
_shelx_space_group_comment
;
The symmetry employed for this shelxl refinement is uniquely defined
by the following loop, which should always be used as a source of
symmetry information in preference to the above space-group names.
They are only intended as comments.
;
_shelx_estimated_absorpt_t_min 0.949
_shelx_estimated_absorpt_t_max 0.974
_shelxl_version_number 2014-1
_publcif_funding_html
;
;

loop_
_space_group_symop_operation_xyz
'x, y, z'
'-x, -y, -z'

loop_
_atom_site_label
_atom_site_type_symbol
_atom_site_fract_x
_atom_site_fract_y
_atom_site_fract_z
_atom_site_U_iso_or_equiv
_atom_site_adp_type
_atom_site_occupancy
_atom_site_site_symmetry_order
_atom_site_calc_flag
_atom_site_refinement_flags_posn
_atom_site_refinement_flags_adp
Fe Fe 0.37565(7) 0.82042(6) 0.27736(3) 0.0391(2) Uani 1 1 d . .
N1 N 0.3204(5) 0.7971(4) 0.17547(16) 0.0489(10) Uani 1 1 d . .
N2 N 0.5182(4) 0.6890(3) 0.25219(16) 0.0425(9) Uani 1 1 d . .
N3 N 0.1883(4) 0.6685(4) 0.28701(16) 0.0444(9) Uani 1 1 d . .
N4 N 0.3986(4) 0.8013(4) 0.37677(16) 0.0450(9) Uani 1 1 d . .
N5 N 0.2302(4) 0.9667(4) 0.26618(17) 0.0463(9) Uani 1 1 d . .
N6 N 0.5201(4) 1.0065(3) 0.27041(16) 0.0393(8) Uani 1 1 d . .
N7 N 0.6831(4) 0.8526(3) 0.35157(17) 0.0439(9) Uani 1 1 d . .
N8 N 0.3926(6) 0.7304(5) 0.09229(17) 0.0618(12) Uani 1 1 d . .
N9 N 0.0762(5) 0.5515(4) 0.3513(2) 0.0547(11) Uani 1 1 d . .
N10 N 0.2019(5) 1.1654(4) 0.2355(2) 0.0587(11) Uani 1 1 d . .
C1 C 0.2398(7) 0.8430(6) 0.1249(2) 0.0669(16) Uani 1 1 d . .
H1 H 0.1666 0.8943 0.1256 0.080 Uiso 1 1 calc R U
C2 C 0.2827(8) 0.8029(7) 0.0746(2) 0.0760(19) Uani 1 1 d . .
H2 H 0.2446 0.8210 0.0346 0.091 Uiso 1 1 calc R U
C3 C 0.4108(6) 0.7291(5) 0.15384(19) 0.0466(11) Uani 1 1 d . .
C4 C 0.5137(6) 0.6670(4) 0.1958(2) 0.0472(11) Uani 1 1 d . .
H4 H 0.5736 0.6135 0.1819 0.057 Uiso 1 1 calc R U
C5 C 0.6263(6) 0.6347(4) 0.2967(2) 0.0497(12) Uani 1 1 d . .
H5A H 0.6683 0.5695 0.2763 0.060 Uiso 1 1 calc R U
H5B H 0.5797 0.5924 0.3279 0.060 Uiso 1 1 calc R U
C6 C 0.7467(6) 0.7495(5) 0.3258(2) 0.0549(13) Uani 1 1 d . .
H6A H 0.8161 0.7177 0.3578 0.066 Uiso 1 1 calc R U
H6B H 0.7997 0.7850 0.2950 0.066 Uiso 1 1 calc R U
C7 C 0.4822(9) 0.6773(7) 0.0533(3) 0.081(2) Uani 1 1 d . .
H7A H 0.4200 0.6427 0.0144 0.097 Uiso 1 1 calc R U
H7B H 0.5241 0.6049 0.0729 0.097 Uiso 1 1 calc R U
C8 C 0.6038(14) 0.7813(15) 0.0422(6) 0.197(7) Uani 1 1 d . .
H8A H 0.6581 0.7359 0.0177 0.236 Uiso 1 1 calc R U
H8B H 0.5550 0.8405 0.0152 0.236 Uiso 1 1 calc R U
C9 C 0.6996(15) 0.8551(13) 0.0802(7) 0.196(7) Uani 1 1 d . .
H9A H 0.7439 0.7971 0.1092 0.235 Uiso 1 1 calc R U
H9B H 0.6462 0.9066 0.1025 0.235 Uiso 1 1 calc R U
C10 C 0.8242(12) 0.9502(10) 0.0669(5) 0.134(4) Uani 1 1 d . .
H10A H 0.9086 0.9529 0.0994 0.161 Uiso 1 1 calc R U
H10B H 0.7971 1.0365 0.0640 0.161 Uiso 1 1 calc R U
H10C H 0.8475 0.9227 0.0289 0.161 Uiso 1 1 calc R U
C11 C 0.0644(6) 0.5888(5) 0.2545(2) 0.0523(12) Uani 1 1 d . .
H11 H 0.0326 0.5849 0.2121 0.063 Uiso 1 1 calc R U
C12 C -0.0036(6) 0.5170(5) 0.2936(3) 0.0577(13) Uani 1 1 d . .
H12 H -0.0893 0.4552 0.2831 0.069 Uiso 1 1 calc R U
C13 C 0.1924(5) 0.6436(5) 0.3453(2) 0.0464(11) Uani 1 1 d . .
C14 C 0.3054(6) 0.7137(5) 0.3933(2) 0.0509(12) Uani 1 1 d . .
H14 H 0.3100 0.6958 0.4343 0.061 Uiso 1 1 calc R U
C15 C 0.5197(6) 0.8728(5) 0.4236(2) 0.0546(13) Uani 1 1 d . .
H15A H 0.5036 0.8514 0.4641 0.065 Uiso 1 1 calc R U
H15B H 0.5236 0.9673 0.4204 0.065 Uiso 1 1 calc R U
C16 C 0.6630(6) 0.8340(5) 0.4143(2) 0.0565(14) Uani 1 1 d . .
H16A H 0.7441 0.8871 0.4426 0.068 Uiso 1 1 calc R U
H16B H 0.6636 0.7420 0.4230 0.068 Uiso 1 1 calc R U
C17 C 0.0443(8) 0.4989(7) 0.4088(3) 0.082(2) Uani 1 1 d . .
H17A H 0.0692 0.5703 0.4405 0.098 Uiso 1 1 calc R U
H17B H -0.0605 0.4671 0.4032 0.098 Uiso 1 1 calc R U
C18 C 0.1237(9) 0.3918(7) 0.4298(3) 0.090(2) Uani 1 1 d . .
H18A H 0.2284 0.4254 0.4384 0.108 Uiso 1 1 calc R U
H18B H 0.0969 0.3632 0.4679 0.108 Uiso 1 1 calc R U
C19 C 0.0948(8) 0.2788(6) 0.3864(3) 0.0745(17) Uani 1 1 d . .
H19A H 0.1424 0.3017 0.3523 0.089 Uiso 1 1 calc R U
H19B H -0.0103 0.2577 0.3704 0.089 Uiso 1 1 calc R U
C20 C 0.1515(9) 0.1511(8) 0.4154(4) 0.106(3) Uani 1 1 d . .
H20A H 0.1746 0.1645 0.4593 0.128 Uiso 1 1 calc R U
H20B H 0.2380 0.1370 0.4009 0.128 Uiso 1 1 calc R U
H20C H 0.0760 0.0754 0.4036 0.128 Uiso 1 1 calc R U
C21 C 0.0836(6) 0.9750(6) 0.2543(3) 0.0616(14) Uani 1 1 d . .
H21 H 0.0085 0.9075 0.2585 0.074 Uiso 1 1 calc R U
C22 C 0.0646(7) 1.0953(7) 0.2357(3) 0.0729(17) Uani 1 1 d . .
H22 H -0.0247 1.1257 0.2249 0.088 Uiso 1 1 calc R U
C23 C 0.2975(6) 1.0830(5) 0.2539(2) 0.0452(11) Uani 1 1 d . .
C24 C 0.4572(5) 1.1061(4) 0.2588(2) 0.0434(10) Uani 1 1 d . .
H24 H 0.5091 1.1885 0.2537 0.052 Uiso 1 1 calc R U
C25 C 0.6818(5) 1.0252(5) 0.2782(2) 0.0477(11) Uani 1 1 d . .
H25A H 0.7200 1.1169 0.2733 0.057 Uiso 1 1 calc R U
H25B H 0.7093 0.9707 0.2473 0.057 Uiso 1 1 calc R U
C26 C 0.7459(5) 0.9867(5) 0.3417(2) 0.0472(11) Uani 1 1 d . .
H26A H 0.8517 0.9936 0.3465 0.057 Uiso 1 1 calc R U
H26B H 0.7260 1.0471 0.3723 0.057 Uiso 1 1 calc R U
C27 C 0.2327(9) 1.2973(6) 0.2134(3) 0.086(2) Uani 1 1 d . .
H27A H 0.3372 1.3311 0.2244 0.103 Uiso 1 1 calc R U
H27B H 0.1804 1.3572 0.2317 0.103 Uiso 1 1 calc R U
C28 C 0.1784(9) 1.2858(8) 0.1387(4) 0.108(3) Uani 1 1 d . .
H28A H 0.2353 1.2299 0.1206 0.130 Uiso 1 1 calc R U
H28B H 0.0757 1.2453 0.1280 0.130 Uiso 1 1 calc R U
C29 C 0.1961(12) 1.4109(10) 0.1151(5) 0.136(4) Uani 1 1 d . .
H29A H 0.2999 1.4478 0.1216 0.163 Uiso 1 1 calc R U
H29B H 0.1475 1.4699 0.1360 0.163 Uiso 1 1 calc R U
C30 C 0.1297(13) 1.3973(12) 0.0471(4) 0.150(4) Uani 1 1 d . .
H30A H 0.1181 1.3066 0.0324 0.180 Uiso 1 1 calc R U
H30B H 0.1936 1.4512 0.0255 0.180 Uiso 1 1 calc R U
H30C H 0.0354 1.4256 0.0404 0.180 Uiso 1 1 calc R U
P1 P 0.60437(17) 0.34282(13) 0.41275(6) 0.0528(4) Uani 1 1 d . .
P2 P 0.69054(17) 0.32630(14) 0.14020(6) 0.0549(4) Uani 1 1 d . .
F1 F 0.5264(4) 0.3545(4) 0.46931(16) 0.0818(10) Uani 1 1 d . .
F2 F 0.5235(6) 0.1946(3) 0.3983(2) 0.1068(15) Uani 1 1 d . .
F3 F 0.7388(5) 0.2941(4) 0.45632(17) 0.0969(13) Uani 1 1 d . .
F4 F 0.6837(4) 0.3296(4) 0.35621(15) 0.0837(11) Uani 1 1 d . .
F5 F 0.6883(4) 0.4902(3) 0.42567(18) 0.0826(11) Uani 1 1 d . .
F6 F 0.4733(4) 0.3915(4) 0.36893(19) 0.0961(13) Uani 1 1 d . .
F7 F 0.6293(5) 0.3666(4) 0.19868(16) 0.0939(13) Uani 1 1 d . .
F8 F 0.5981(7) 0.1861(4) 0.1379(2) 0.130(2) Uani 1 1 d . .
F9 F 0.8235(7) 0.2832(6) 0.1835(2) 0.141(2) Uani 1 1 d . .
F10 F 0.7492(5) 0.2862(5) 0.08162(17) 0.1042(14) Uani 1 1 d . .
F11 F 0.7761(6) 0.4723(4) 0.1448(2) 0.1146(16) Uani 1 1 d . .
F12 F 0.5576(5) 0.3773(5) 0.09816(19) 0.1117(16) Uani 1 1 d . .

loop_
_atom_site_aniso_label
_atom_site_aniso_U_11
_atom_site_aniso_U_22
_atom_site_aniso_U_33
_atom_site_aniso_U_23
_atom_site_aniso_U_13
_atom_site_aniso_U_12
Fe 0.0448(4) 0.0395(3) 0.0345(3) 0.0049(2) 0.0118(3) 0.0060(3)
N1 0.058(3) 0.058(2) 0.0339(18) 0.0078(16) 0.0066(18) 0.021(2)
N2 0.048(2) 0.0357(18) 0.0407(19) 0.0053(15) 0.0023(17) 0.0061(16)
N3 0.049(2) 0.0425(19) 0.0381(18) -0.0015(15) 0.0066(17) 0.0020(17)
N4 0.047(2) 0.047(2) 0.0375(18) 0.0019(15) 0.0096(17) -0.0045(17)
N5 0.044(2) 0.052(2) 0.048(2) 0.0037(17) 0.0156(18) 0.0150(18)
N6 0.039(2) 0.0396(18) 0.0404(18) 0.0067(15) 0.0091(16) 0.0084(16)
N7 0.043(2) 0.0375(19) 0.049(2) 0.0070(16) 0.0044(18) 0.0038(16)
N8 0.085(3) 0.074(3) 0.0310(19) 0.0064(19) 0.011(2) 0.027(3)
N9 0.045(2) 0.056(2) 0.061(2) 0.004(2) 0.015(2) -0.0039(19)
N10 0.067(3) 0.054(2) 0.063(3) 0.008(2) 0.011(2) 0.036(2)
C1 0.075(4) 0.084(4) 0.046(3) 0.010(3) 0.000(3) 0.038(3)
C2 0.092(5) 0.098(5) 0.037(3) 0.013(3) -0.001(3) 0.031(4)
C3 0.058(3) 0.050(3) 0.035(2) 0.0026(18) 0.012(2) 0.013(2)
C4 0.060(3) 0.037(2) 0.046(2) -0.0024(18) 0.009(2) 0.015(2)
C5 0.062(3) 0.038(2) 0.047(2) 0.0064(19) 0.001(2) 0.012(2)
C6 0.047(3) 0.055(3) 0.061(3) 0.009(2) -0.004(2) 0.020(2)
C7 0.112(6) 0.094(5) 0.045(3) -0.015(3) 0.028(3) 0.030(4)
C8 0.139(10) 0.251(15) 0.199(12) -0.130(11) 0.119(9) -0.050(10)
C9 0.169(12) 0.172(11) 0.247(15) -0.110(11) 0.128(12) -0.057(9)
C10 0.137(9) 0.109(7) 0.152(9) 0.007(6) 0.022(7) 0.014(6)
C11 0.050(3) 0.048(3) 0.055(3) -0.005(2) 0.000(2) 0.010(2)
C12 0.039(3) 0.053(3) 0.074(3) 0.000(3) 0.003(3) 0.000(2)
C13 0.042(3) 0.051(3) 0.045(2) 0.004(2) 0.012(2) 0.000(2)
C14 0.055(3) 0.058(3) 0.035(2) 0.0019(19) 0.013(2) -0.009(2)
C15 0.061(3) 0.055(3) 0.039(2) -0.001(2) 0.009(2) -0.015(2)
C16 0.060(3) 0.056(3) 0.041(2) 0.013(2) -0.012(2) -0.005(2)
C17 0.068(4) 0.088(5) 0.082(4) 0.014(4) 0.023(4) -0.025(4)
C18 0.087(5) 0.098(5) 0.079(4) 0.003(4) 0.030(4) -0.025(4)
C19 0.073(4) 0.083(4) 0.063(3) -0.004(3) 0.003(3) 0.014(3)
C20 0.077(5) 0.129(7) 0.093(5) 0.010(5) -0.020(4) -0.001(5)
C21 0.052(3) 0.074(4) 0.063(3) 0.005(3) 0.017(3) 0.017(3)
C22 0.049(3) 0.104(5) 0.073(4) -0.001(3) 0.012(3) 0.038(3)
C23 0.052(3) 0.049(3) 0.040(2) 0.0006(19) 0.010(2) 0.021(2)
C24 0.052(3) 0.037(2) 0.044(2) 0.0070(18) 0.013(2) 0.010(2)
C25 0.036(2) 0.048(3) 0.063(3) 0.016(2) 0.016(2) 0.008(2)
C26 0.033(2) 0.050(3) 0.056(3) 0.005(2) 0.006(2) 0.003(2)
C27 0.096(5) 0.071(4) 0.107(5) 0.031(4) 0.027(4) 0.055(4)
C28 0.076(5) 0.095(6) 0.154(8) 0.046(5) 0.017(5) 0.015(4)
C29 0.118(8) 0.114(7) 0.177(10) 0.010(7) 0.012(7) 0.046(6)
C30 0.151(10) 0.223(13) 0.080(6) 0.021(7) 0.006(6) 0.055(9)
P1 0.0634(9) 0.0435(7) 0.0504(7) 0.0075(5) 0.0119(6) 0.0039(6)
P2 0.0640(9) 0.0570(8) 0.0443(7) 0.0037(6) 0.0063(6) 0.0180(7)
F1 0.097(3) 0.091(3) 0.070(2) 0.0098(18) 0.035(2) 0.029(2)
F2 0.141(4) 0.0513(19) 0.133(4) -0.004(2) 0.067(3) -0.017(2)
F3 0.107(3) 0.126(3) 0.077(2) 0.042(2) 0.025(2) 0.062(3)
F4 0.085(3) 0.107(3) 0.0558(18) -0.0032(18) 0.0282(18) -0.011(2)
F5 0.087(3) 0.0528(18) 0.096(3) -0.0036(17) 0.006(2) -0.0070(17)
F6 0.060(2) 0.125(3) 0.097(3) 0.048(2) 0.001(2) 0.006(2)
F7 0.150(4) 0.077(2) 0.062(2) -0.0055(17) 0.042(2) 0.016(2)
F8 0.192(5) 0.071(3) 0.125(4) -0.030(2) 0.066(4) -0.024(3)
F9 0.150(5) 0.189(5) 0.096(3) 0.020(3) -0.019(3) 0.113(4)
F10 0.113(3) 0.149(4) 0.069(2) 0.005(2) 0.033(2) 0.059(3)
F11 0.124(4) 0.089(3) 0.124(4) 0.022(3) 0.029(3) -0.014(3)
F12 0.094(3) 0.168(4) 0.078(2) 0.000(3) -0.008(2) 0.066(3)

loop_
_atom_type_symbol
_atom_type_description
_atom_type_scat_dispersion_real
_atom_type_scat_dispersion_imag
_atom_type_scat_source
C C 0.0033 0.0016 'International Tables Vol C Tables 4.2.6.8 and 6.1.1.4'
H H 0.0000 0.0000 'International Tables Vol C Tables 4.2.6.8 and 6.1.1.4'
N N 0.0061 0.0033 'International Tables Vol C Tables 4.2.6.8 and 6.1.1.4'
F F 0.0171 0.0103 'International Tables Vol C Tables 4.2.6.8 and 6.1.1.4'
P P 0.1023 0.0942 'International Tables Vol C Tables 4.2.6.8 and 6.1.1.4'
Fe Fe 0.3463 0.8444 'International Tables Vol C Tables 4.2.6.8 and 6.1.1.4'

loop_
_geom_angle_atom_site_label_1
_geom_angle_atom_site_label_2
_geom_angle_atom_site_label_3
_geom_angle
N2 Fe N1 74.76(14)
N3 Fe N1 92.90(15)
N4 Fe N1 167.43(14)
N5 Fe N1 84.45(15)
N6 Fe N1 88.76(14)
N2 Fe N3 98.14(14)
N2 Fe N4 102.80(14)
N5 Fe N2 158.11(14)
N2 Fe N6 96.91(14)
N4 Fe N3 75.11(13)
N5 Fe N3 89.55(15)
N6 Fe N3 164.76(14)
N5 Fe N4 98.97(15)
N6 Fe N4 103.80(13)
N5 Fe N6 75.52(15)
C3 N1 C1 105.2(4)
C3 N1 Fe 111.2(3)
C1 N1 Fe 142.7(4)
C4 N2 C5 118.8(4)
C4 N2 Fe 117.2(3)
C5 N2 Fe 123.7(3)
C13 N3 C11 105.7(4)
C13 N3 Fe 111.1(3)
C11 N3 Fe 143.2(3)
C14 N4 C15 118.8(4)
C14 N4 Fe 116.1(3)
C15 N4 Fe 124.9(3)
C23 N5 C21 105.3(4)
C23 N5 Fe 112.2(3)
C21 N5 Fe 140.5(4)
C24 N6 C25 117.9(4)
C24 N6 Fe 116.1(3)
C25 N6 Fe 126.0(3)
C26 N7 C6 115.4(4)
C26 N7 C16 113.7(4)
C6 N7 C16 114.1(4)
C3 N8 C2 105.6(4)
C3 N8 C7 127.1(5)
C2 N8 C7 127.1(4)
C13 N9 C12 106.3(4)
C13 N9 C17 126.6(4)
C12 N9 C17 127.1(4)
C23 N10 C22 105.9(5)
C23 N10 C27 127.9(5)
C22 N10 C27 125.9(5)
C2 C1 N1 109.5(5)
C1 C2 N8 107.9(5)
N1 C3 N8 111.8(4)
N1 C3 C4 119.7(4)
N8 C3 C4 128.5(5)
N2 C4 C3 116.7(4)
N2 C5 C6 107.6(3)
N7 C6 C5 110.5(4)
N8 C7 C8 111.5(6)
C9 C8 C7 129.0(13)
C8 C9 C10 126.8(14)
C12 C11 N3 109.3(4)
C11 C12 N9 107.6(4)
N3 C13 N9 111.1(4)
N3 C13 C14 121.3(4)
N9 C13 C14 127.5(4)
N4 C14 C13 116.3(4)
N4 C15 C16 109.2(4)
N7 C16 C15 111.1(4)
C18 C17 N9 114.1(6)
C19 C18 C17 113.9(6)
C18 C19 C20 113.1(6)
C22 C21 N5 109.7(5)
C21 C22 N10 107.2(5)
N5 C23 N10 111.9(5)
N5 C23 C24 119.8(4)
N10 C23 C24 128.2(5)
N6 C24 C23 115.6(4)
N6 C25 C26 108.6(4)
N7 C26 C25 111.0(4)
N10 C27 C28 108.0(6)
C29 C28 C27 110.7(8)
C28 C29 C30 108.8(9)
F6 P1 F4 89.6(2)
F6 P1 F1 91.0(2)
F4 P1 F1 179.3(2)
F6 P1 F2 90.1(3)
F4 P1 F2 89.8(2)
F1 P1 F2 89.8(2)
F6 P1 F5 90.2(2)
F4 P1 F5 88.4(2)
F1 P1 F5 92.0(2)
F2 P1 F5 178.2(3)
F6 P1 F3 179.1(2)
F4 P1 F3 89.5(2)
F1 P1 F3 89.9(2)
F2 P1 F3 90.2(3)
F5 P1 F3 89.4(2)
F8 P2 F9 91.5(3)
F8 P2 F12 90.9(3)
F9 P2 F12 177.0(3)
F8 P2 F10 90.5(3)
F9 P2 F10 91.5(3)
F12 P2 F10 90.3(2)
F8 P2 F11 176.0(3)
F9 P2 F11 90.3(3)
F12 P2 F11 87.2(3)
F10 P2 F11 93.0(3)
F8 P2 F7 89.2(2)
F9 P2 F7 89.2(3)
F12 P2 F7 89.0(2)
F10 P2 F7 179.2(3)
F11 P2 F7 87.3(2)

loop_
_geom_bond_atom_site_label_1
_geom_bond_atom_site_label_2
_geom_bond_distance
Fe N1 2.225(4)
Fe N2 2.174(4)
Fe N3 2.211(4)
Fe N4 2.201(4)
Fe N5 2.170(4)
Fe N6 2.193(4)
N1 C3 1.327(6)
N1 C1 1.370(6)
N2 C4 1.260(6)
N2 C5 1.464(6)
N3 C13 1.325(6)
N3 C11 1.375(6)
N4 C14 1.269(6)
N4 C15 1.468(6)
N5 C23 1.324(6)
N5 C21 1.366(7)
N6 C24 1.267(5)
N6 C25 1.477(6)
N7 C26 1.451(5)
N7 C6 1.448(6)
N7 C16 1.459(6)
N8 C3 1.349(6)
N8 C2 1.368(8)
N8 C7 1.467(7)
N9 C13 1.359(6)
N9 C12 1.364(7)
N9 C17 1.470(7)
N10 C23 1.343(6)
N10 C22 1.376(8)
N10 C27 1.460(7)
C1 C2 1.337(8)
C3 C4 1.447(6)
C5 C6 1.531(7)
C7 C8 1.501(14)
C8 C9 1.247(14)
C9 C10 1.485(14)
C11 C12 1.348(7)
C13 C14 1.438(6)
C15 C16 1.510(8)
C17 C18 1.461(10)
C18 C19 1.444(9)
C19 C20 1.599(10)
C21 C22 1.342(8)
C23 C24 1.464(7)
C25 C26 1.518(6)
C27 C28 1.638(11)
C28 C29 1.400(11)
C29 C30 1.516(13)
P1 F6 1.573(4)
P1 F4 1.594(4)
P1 F1 1.584(4)
P1 F2 1.585(4)
P1 F5 1.583(3)
P1 F3 1.593(4)
P2 F8 1.555(4)
P2 F9 1.555(4)
P2 F12 1.579(4)
P2 F10 1.578(4)
P2 F11 1.577(4)
P2 F7 1.590(4)
